data_7705188
loop_
_publ_author_name
'Liang, Qiuming'
'Lin, Jack H.'
'DeMuth, Joshua C.'
'Neidig, Michael L.'
'Song, Datong'

_publ_section_title
;
 Syntheses and characterizations of iron complexes of bulky
 <i>o</i>-phenylenediamide ligand.
;
_journal_issue 35
_journal_name_full 'Dalton transactions (Cambridge, England : 2003)'
_journal_page_first 12287
_journal_page_last 12297
_journal_paper_doi 10.1039/d0dt02087g
_journal_volume 49
_journal_year 2020
_chemical_formula_moiety 'C30 H38 Cl2 Fe N2, C16 H36 N'
_chemical_formula_sum 'C46 H74 Cl2 Fe N3'
_chemical_formula_weight 795.83
_space_group_crystal_system monoclinic
_space_group_IT_number 15
_space_group_name_Hall '-C 2yc'
_space_group_name_H-M_alt 'C 1 2/c 1'
_atom_sites_solution_hydrogens geom
_audit_creation_method SHELXL-2016/6
_audit_update_record
;
2020-08-11 deposited with the CCDC.	2020-08-17 downloaded from the CCDC.
;
_cell_angle_alpha 90
_cell_angle_beta 102.358(5)
_cell_angle_gamma 90
_cell_formula_units_Z 8
_cell_length_a 24.511(3)
_cell_length_b 11.9033(11)
_cell_length_c 32.937(3)
_cell_measurement_reflns_used 78311
_cell_measurement_temperature 150(2)
_cell_measurement_theta_max 27.538
_cell_measurement_theta_min 2.391
_cell_volume 9387.1(17)
_computing_structure_refinement 'SHELXL-2016/6 (Sheldrick, 2016)'
_diffrn_ambient_temperature 150(2)
_diffrn_measured_fraction_theta_full 0.999
_diffrn_measured_fraction_theta_max 0.995
_diffrn_measurement_device_type 'Bruker Kappa Apex II'
_diffrn_measurement_method 'Phi and Omega Scans'
_diffrn_radiation_type MoK\a
_diffrn_radiation_wavelength 0.71073
_diffrn_reflns_av_R_equivalents 0.1440
_diffrn_reflns_av_unetI/netI 0.1034
_diffrn_reflns_Laue_measured_fraction_full 0.999
_diffrn_reflns_Laue_measured_fraction_max 0.995
_diffrn_reflns_limit_h_max 31
_diffrn_reflns_limit_h_min -31
_diffrn_reflns_limit_k_max 15
_diffrn_reflns_limit_k_min -15
_diffrn_reflns_limit_l_max 42
_diffrn_reflns_limit_l_min -42
_diffrn_reflns_number 78310
_diffrn_reflns_point_group_measured_fraction_full 0.999
_diffrn_reflns_point_group_measured_fraction_max 0.995
_diffrn_reflns_theta_full 25.242
_diffrn_reflns_theta_max 27.538
_diffrn_reflns_theta_min 2.532
_exptl_absorpt_coefficient_mu 0.467
_exptl_absorpt_correction_T_max 0.7394
_exptl_absorpt_correction_T_min 0.6620
_exptl_absorpt_correction_type multi-scan
_exptl_absorpt_process_details SADABS
_exptl_crystal_colour 'pale blue purple'
_exptl_crystal_density_diffrn 1.126
_exptl_crystal_description plate
_exptl_crystal_F_000 3448
_exptl_crystal_size_max 0.6
_exptl_crystal_size_mid 0.2
_exptl_crystal_size_min 0.05
_refine_diff_density_max 0.315
_refine_diff_density_min -0.365
_refine_diff_density_rms 0.069
_refine_ls_extinction_method none
_refine_ls_goodness_of_fit_ref 1.001
_refine_ls_hydrogen_treatment constr
_refine_ls_matrix_type full
_refine_ls_number_parameters 481
_refine_ls_number_reflns 10788
_refine_ls_number_restraints 0
_refine_ls_restrained_S_all 1.001
_refine_ls_R_factor_all 0.1209
_refine_ls_R_factor_gt 0.0543
_refine_ls_shift/su_max 0.001
_refine_ls_shift/su_mean 0.000
_refine_ls_structure_factor_coef Fsqd
_refine_ls_weighting_details 'w=1/[\s^2^(Fo^2^)+(0.0274P)^2^+9.8425P] where P=(Fo^2^+2Fc^2^)/3'
_refine_ls_weighting_scheme calc
_refine_ls_wR_factor_gt 0.0864
_refine_ls_wR_factor_ref 0.1051
_reflns_Friedel_coverage 0.000
_reflns_number_gt 6424
_reflns_number_total 10788
_reflns_threshold_expression 'I > 2\s(I)'
_cod_data_source_file d0dt02087g2.cif
_cod_data_source_block wl308
_cod_depositor_comments 'Adding full bibliography for 7705182--7705191.cif.'
_cod_original_cell_volume 9387.0(16)
_cod_original_sg_symbol_H-M 'C 2/c'
_cod_database_code 7705188
_shelx_shelxl_version_number 2016/6
_shelx_space_group_comment
;
The symmetry employed for this shelxl refinement is uniquely defined
by the following loop, which should always be used as a source of
symmetry information in preference to the above space-group names.
They are only intended as comments.
;

loop_
_space_group_symop_operation_xyz
'x, y, z'
'-x, y, -z+1/2'
'x+1/2, y+1/2, z'
'-x+1/2, y+1/2, -z+1/2'
'-x, -y, -z'
'x, -y, z-1/2'
'-x+1/2, -y+1/2, -z'
'x+1/2, -y+1/2, z-1/2'

loop_
_atom_site_label
_atom_site_type_symbol
_atom_site_fract_x
_atom_site_fract_y
_atom_site_fract_z
_atom_site_U_iso_or_equiv
_atom_site_adp_type
_atom_site_occupancy
_atom_site_site_symmetry_order
_atom_site_calc_flag
_atom_site_refinement_flags_posn
_atom_site_refinement_flags_adp
_atom_site_refinement_flags_occupancy
_atom_site_disorder_assembly
_atom_site_disorder_group
Fe1 Fe 0.17567(2) 0.60910(3) 0.13855(2) 0.01790(10) Uani 1 1 d . . . . .
Cl1 Cl 0.18465(3) 0.77779(6) 0.17039(2) 0.03192(18) Uani 1 1 d . . . . .
N1 N 0.20705(8) 0.58810(16) 0.08718(6) 0.0174(5) Uani 1 1 d . . . . .
C1 C 0.16929(10) 0.54492(19) 0.05501(8) 0.0169(6) Uani 1 1 d . . . . .
Cl2 Cl 0.20109(3) 0.47173(5) 0.18658(2) 0.02716(17) Uani 1 1 d . . . . .
N2 N 0.10414(8) 0.58247(17) 0.09715(7) 0.0188(5) Uani 1 1 d . . . . .
C2 C 0.18032(11) 0.5068(2) 0.01673(8) 0.0199(6) Uani 1 1 d . . . . .
H2 H 0.217356 0.509757 0.012330 0.024 Uiso 1 1 calc R U . . .
N3 N -0.16665(9) 0.11938(17) 0.29737(6) 0.0191(5) Uani 1 1 d . . . . .
C3 C 0.13834(11) 0.4660(2) -0.01387(8) 0.0241(6) Uani 1 1 d . . . . .
H3 H 0.146495 0.440950 -0.039305 0.029 Uiso 1 1 calc R U . . .
C4 C 0.08310(11) 0.4608(2) -0.00811(9) 0.0268(7) Uani 1 1 d . . . . .
H4 H 0.054440 0.430968 -0.029456 0.032 Uiso 1 1 calc R U . . .
C5 C 0.07044(11) 0.4984(2) 0.02800(8) 0.0227(6) Uani 1 1 d . . . . .
H5 H 0.032890 0.495548 0.031274 0.027 Uiso 1 1 calc R U . . .
C6 C 0.11239(10) 0.5416(2) 0.06055(8) 0.0169(6) Uani 1 1 d . . . . .
C7 C 0.26310(10) 0.6071(2) 0.08250(7) 0.0179(6) Uani 1 1 d . . . . .
C8 C 0.27977(11) 0.7191(2) 0.07778(8) 0.0205(6) Uani 1 1 d . . . . .
C9 C 0.33465(12) 0.7389(2) 0.07459(8) 0.0263(7) Uani 1 1 d . . . . .
H9 H 0.346393 0.813765 0.071276 0.032 Uiso 1 1 calc R U . . .
C10 C 0.37250(11) 0.6519(2) 0.07613(9) 0.0288(7) Uani 1 1 d . . . . .
H10 H 0.409768 0.667085 0.073832 0.035 Uiso 1 1 calc R U . . .
C11 C 0.35572(11) 0.5427(2) 0.08105(8) 0.0254(6) Uani 1 1 d . . . . .
H11 H 0.381967 0.483370 0.082469 0.031 Uiso 1 1 calc R U . . .
C12 C 0.30110(10) 0.5180(2) 0.08397(8) 0.0199(6) Uani 1 1 d . . . . .
C13 C 0.23817(12) 0.8148(2) 0.07547(8) 0.0247(6) Uani 1 1 d . . . . .
H13 H 0.211863 0.794146 0.093647 0.030 Uiso 1 1 calc R U . . .
C14 C 0.26539(14) 0.9272(2) 0.09145(10) 0.0380(8) Uani 1 1 d . . . . .
H14A H 0.288545 0.953915 0.072578 0.057 Uiso 1 1 calc R U . . .
H14B H 0.288757 0.916677 0.119299 0.057 Uiso 1 1 calc R U . . .
H14C H 0.236231 0.982654 0.092649 0.057 Uiso 1 1 calc R U . . .
C15 C 0.20348(12) 0.8285(2) 0.03131(9) 0.0315(7) Uani 1 1 d . . . . .
H15A H 0.228111 0.847937 0.012532 0.047 Uiso 1 1 calc R U . . .
H15B H 0.175974 0.888540 0.030856 0.047 Uiso 1 1 calc R U . . .
H15C H 0.184095 0.757943 0.022232 0.047 Uiso 1 1 calc R U . . .
C16 C 0.28531(11) 0.3964(2) 0.09016(9) 0.0262(6) Uani 1 1 d . . . . .
H16 H 0.244029 0.393402 0.088061 0.031 Uiso 1 1 calc R U . . .
C17 C 0.31386(12) 0.3563(2) 0.13366(9) 0.0339(8) Uani 1 1 d . . . . .
H17A H 0.302770 0.278587 0.137569 0.051 Uiso 1 1 calc R U . . .
H17B H 0.302621 0.404532 0.154547 0.051 Uiso 1 1 calc R U . . .
H17C H 0.354483 0.359977 0.136726 0.051 Uiso 1 1 calc R U . . .
C18 C 0.29925(13) 0.3188(2) 0.05661(10) 0.0374(8) Uani 1 1 d . . . . .
H18A H 0.278911 0.343779 0.029179 0.056 Uiso 1 1 calc R U . . .
H18B H 0.288234 0.241652 0.061528 0.056 Uiso 1 1 calc R U . . .
H18C H 0.339492 0.321275 0.057675 0.056 Uiso 1 1 calc R U . . .
C19 C 0.04864(10) 0.6129(2) 0.10059(8) 0.0183(6) Uani 1 1 d . . . . .
C20 C 0.02629(11) 0.7158(2) 0.08296(8) 0.0224(6) Uani 1 1 d . . . . .
C21 C -0.02609(11) 0.7478(2) 0.08901(9) 0.0262(7) Uani 1 1 d . . . . .
H21 H -0.041646 0.816817 0.077511 0.031 Uiso 1 1 calc R U . . .
C22 C -0.05603(12) 0.6827(2) 0.11107(9) 0.0303(7) Uani 1 1 d . . . . .
H22 H -0.091443 0.707017 0.115030 0.036 Uiso 1 1 calc R U . . .
C23 C -0.03387(11) 0.5818(2) 0.12733(9) 0.0276(7) Uani 1 1 d . . . . .
H23 H -0.054772 0.536160 0.142157 0.033 Uiso 1 1 calc R U . . .
C24 C 0.01833(11) 0.5449(2) 0.12261(8) 0.0221(6) Uani 1 1 d . . . . .
C25 C 0.05704(12) 0.7911(2) 0.05824(9) 0.0277(7) Uani 1 1 d . . . . .
H25 H 0.094679 0.757223 0.059422 0.033 Uiso 1 1 calc R U . . .
C26 C 0.06601(15) 0.9079(2) 0.07693(10) 0.0497(10) Uani 1 1 d . . . . .
H26A H 0.086799 0.953538 0.060629 0.074 Uiso 1 1 calc R U . . .
H26B H 0.087290 0.902525 0.105660 0.074 Uiso 1 1 calc R U . . .
H26C H 0.029745 0.942970 0.076563 0.074 Uiso 1 1 calc R U . . .
C27 C 0.02741(15) 0.7981(3) 0.01264(10) 0.0498(10) Uani 1 1 d . . . . .
H27A H 0.048919 0.846189 -0.002326 0.075 Uiso 1 1 calc R U . . .
H27B H -0.009983 0.829857 0.010487 0.075 Uiso 1 1 calc R U . . .
H27C H 0.024241 0.722627 0.000445 0.075 Uiso 1 1 calc R U . . .
C28 C 0.03936(11) 0.4308(2) 0.13948(9) 0.0265(7) Uani 1 1 d . . . . .
H28 H 0.077961 0.420440 0.134653 0.032 Uiso 1 1 calc R U . . .
C29 C 0.04220(13) 0.4227(3) 0.18622(10) 0.0410(8) Uani 1 1 d . . . . .
H29A H 0.005232 0.438100 0.191827 0.062 Uiso 1 1 calc R U . . .
H29B H 0.069061 0.477865 0.200834 0.062 Uiso 1 1 calc R U . . .
H29C H 0.054129 0.347002 0.195948 0.062 Uiso 1 1 calc R U . . .
C30 C 0.00216(12) 0.3382(2) 0.11595(10) 0.0370(8) Uani 1 1 d . . . . .
H30A H 0.002807 0.342263 0.086343 0.055 Uiso 1 1 calc R U . . .
H30B H -0.036211 0.348349 0.119518 0.055 Uiso 1 1 calc R U . . .
H30C H 0.016093 0.264679 0.126948 0.055 Uiso 1 1 calc R U . . .
C31 C -0.15956(11) 0.1922(2) 0.26099(8) 0.0244(6) Uani 1 1 d . . . . .
H31A H -0.188800 0.251038 0.256757 0.029 Uiso 1 1 calc R U . . .
H31B H -0.122967 0.230632 0.268638 0.029 Uiso 1 1 calc R U . . .
C32 C -0.16254(13) 0.1323(2) 0.22016(9) 0.0328(7) Uani 1 1 d . . . . .
H32A H -0.198062 0.090041 0.212682 0.039 Uiso 1 1 calc R U . . .
H32B H -0.131405 0.077851 0.223067 0.039 Uiso 1 1 calc R U . . .
C33 C -0.15900(13) 0.2157(3) 0.18585(9) 0.0425(9) Uani 1 1 d . . . . .
H33A H -0.163837 0.174362 0.159232 0.051 Uiso 1 1 calc R U . . .
H33B H -0.190362 0.269451 0.183280 0.051 Uiso 1 1 calc R U . . .
C34 C -0.10486(14) 0.2814(3) 0.19246(10) 0.0512(10) Uani 1 1 d . . . . .
H34A H -0.073313 0.229022 0.196192 0.077 Uiso 1 1 calc R U . . .
H34B H -0.101347 0.328505 0.217278 0.077 Uiso 1 1 calc R U . . .
H34C H -0.104910 0.329009 0.168192 0.077 Uiso 1 1 calc R U . . .
C35 C -0.22544(11) 0.0727(2) 0.29081(9) 0.0230(6) Uani 1 1 d . . . . .
H35A H -0.228602 0.029770 0.315944 0.028 Uiso 1 1 calc R U . . .
H35B H -0.230838 0.018987 0.267342 0.028 Uiso 1 1 calc R U . . .
C36 C -0.27271(11) 0.1579(2) 0.28195(9) 0.0283(7) Uani 1 1 d . . . . .
H36A H -0.276090 0.188801 0.253619 0.034 Uiso 1 1 calc R U . . .
H36B H -0.264334 0.220748 0.301999 0.034 Uiso 1 1 calc R U . . .
C37 C -0.32746(12) 0.1027(3) 0.28549(10) 0.0392(8) Uani 1 1 d . . . . .
H37A H -0.325607 0.081837 0.314852 0.047 Uiso 1 1 calc R U . . .
H37B H -0.332469 0.032864 0.268795 0.047 Uiso 1 1 calc R U . . .
C38 C -0.37768(13) 0.1789(3) 0.27071(11) 0.0548(10) Uani 1 1 d . . . . .
H38A H -0.381101 0.196075 0.241178 0.082 Uiso 1 1 calc R U . . .
H38B H -0.372668 0.248774 0.286799 0.082 Uiso 1 1 calc R U . . .
H38C H -0.411618 0.140764 0.274646 0.082 Uiso 1 1 calc R U . . .
C39 C -0.15291(12) 0.1945(2) 0.33559(8) 0.0224(6) Uani 1 1 d . . . . .
H39A H -0.112719 0.213590 0.340632 0.027 Uiso 1 1 calc R U . . .
H39B H -0.174086 0.265384 0.329123 0.027 Uiso 1 1 calc R U . . .
C40 C -0.16494(12) 0.1476(2) 0.37565(8) 0.0235(6) Uani 1 1 d . . . . .
H40A H -0.149827 0.070420 0.380235 0.028 Uiso 1 1 calc R U . . .
H40B H -0.205790 0.144208 0.373611 0.028 Uiso 1 1 calc R U . . .
C41 C -0.13819(13) 0.2221(2) 0.41190(9) 0.0341(7) Uani 1 1 d . . . . .
H41A H -0.097218 0.221630 0.414377 0.041 Uiso 1 1 calc R U . . .
H41B H -0.151367 0.300136 0.405804 0.041 Uiso 1 1 calc R U . . .
C42 C -0.15071(14) 0.1869(3) 0.45321(9) 0.0380(8) Uani 1 1 d . . . . .
H42A H -0.191232 0.184978 0.450905 0.057 Uiso 1 1 calc R U . . .
H42B H -0.133919 0.240940 0.474729 0.057 Uiso 1 1 calc R U . . .
H42C H -0.135080 0.112091 0.460698 0.057 Uiso 1 1 calc R U . . .
C43 C -0.12813(11) 0.0183(2) 0.30234(9) 0.0232(6) Uani 1 1 d . . . . .
H43A H -0.139058 -0.028947 0.277161 0.028 Uiso 1 1 calc R U . . .
H43B H -0.134727 -0.026549 0.326146 0.028 Uiso 1 1 calc R U . . .
C44 C -0.06589(11) 0.0413(2) 0.30915(9) 0.0297(7) Uani 1 1 d . . . . .
H44A H -0.058623 0.093612 0.287541 0.036 Uiso 1 1 calc R U . . .
H44B H -0.052574 0.077053 0.336626 0.036 Uiso 1 1 calc R U . . .
C45 C -0.03461(12) -0.0679(2) 0.30715(10) 0.0351(8) Uani 1 1 d . . . . .
H45A H -0.047869 -0.102553 0.279466 0.042 Uiso 1 1 calc R U . . .
H45B H -0.043056 -0.120498 0.328259 0.042 Uiso 1 1 calc R U . . .
C46 C 0.02824(13) -0.0507(3) 0.31466(11) 0.0540(10) Uani 1 1 d . . . . .
H46A H 0.046440 -0.122661 0.311690 0.081 Uiso 1 1 calc R U . . .
H46B H 0.041994 -0.021456 0.342803 0.081 Uiso 1 1 calc R U . . .
H46C H 0.036772 0.002974 0.294344 0.081 Uiso 1 1 calc R U . . .

loop_
_atom_site_aniso_label
_atom_site_aniso_U_11
_atom_site_aniso_U_22
_atom_site_aniso_U_33
_atom_site_aniso_U_23
_atom_site_aniso_U_13
_atom_site_aniso_U_12
Fe1 0.01694(19) 0.01711(19) 0.0184(2) -0.00185(17) 0.00094(15) 0.00009(17)
Cl1 0.0476(5) 0.0210(4) 0.0268(4) -0.0057(3) 0.0071(4) 0.0030(3)
N1 0.0134(11) 0.0189(12) 0.0181(12) -0.0006(9) -0.0006(9) -0.0007(9)
C1 0.0167(13) 0.0122(13) 0.0194(14) 0.0009(11) -0.0013(11) 0.0000(11)
Cl2 0.0323(4) 0.0184(3) 0.0265(4) 0.0023(3) -0.0032(3) -0.0036(3)
N2 0.0166(11) 0.0204(12) 0.0187(12) -0.0022(9) 0.0021(9) 0.0013(9)
C2 0.0186(14) 0.0208(14) 0.0198(15) -0.0022(11) 0.0033(12) 0.0005(12)
N3 0.0245(12) 0.0147(11) 0.0172(12) 0.0008(9) 0.0023(10) -0.0018(10)
C3 0.0250(15) 0.0274(16) 0.0199(15) -0.0042(12) 0.0050(12) 0.0025(13)
C4 0.0210(15) 0.0297(16) 0.0253(16) -0.0091(13) -0.0045(12) -0.0012(13)
C5 0.0138(13) 0.0273(15) 0.0257(16) -0.0040(12) 0.0011(12) 0.0002(12)
C6 0.0144(13) 0.0155(13) 0.0190(14) -0.0008(11) -0.0005(11) 0.0008(11)
C7 0.0141(13) 0.0259(14) 0.0118(13) -0.0001(12) -0.0015(10) -0.0031(12)
C8 0.0215(14) 0.0260(15) 0.0127(13) -0.0014(11) 0.0008(11) -0.0041(12)
C9 0.0321(17) 0.0283(16) 0.0186(15) -0.0004(12) 0.0053(13) -0.0084(14)
C10 0.0167(14) 0.0447(19) 0.0258(17) -0.0006(14) 0.0060(13) -0.0071(14)
C11 0.0172(14) 0.0318(17) 0.0261(16) -0.0029(13) 0.0019(12) 0.0034(13)
C12 0.0145(13) 0.0260(15) 0.0178(14) -0.0013(12) 0.0006(11) 0.0004(12)
C13 0.0305(16) 0.0221(15) 0.0234(16) -0.0007(12) 0.0099(13) -0.0002(13)
C14 0.052(2) 0.0245(16) 0.0386(19) -0.0049(14) 0.0133(17) -0.0022(15)
C15 0.0347(17) 0.0270(16) 0.0313(17) 0.0076(14) 0.0034(14) 0.0054(14)
C16 0.0204(14) 0.0237(15) 0.0339(17) 0.0010(13) 0.0043(13) 0.0043(13)
C17 0.0342(18) 0.0304(17) 0.0388(19) 0.0091(14) 0.0116(15) 0.0071(14)
C18 0.0370(18) 0.0288(17) 0.043(2) -0.0075(15) 0.0014(16) 0.0039(15)
C19 0.0137(13) 0.0249(14) 0.0151(13) -0.0049(12) 0.0007(10) -0.0010(12)
C20 0.0234(15) 0.0212(15) 0.0198(15) -0.0047(12) -0.0015(12) -0.0027(12)
C21 0.0227(15) 0.0202(15) 0.0337(17) -0.0031(13) 0.0020(13) 0.0070(12)
C22 0.0205(15) 0.0350(18) 0.0359(18) -0.0048(14) 0.0076(14) 0.0099(14)
C23 0.0204(15) 0.0332(17) 0.0306(17) 0.0019(13) 0.0085(13) 0.0017(13)
C24 0.0178(14) 0.0258(15) 0.0219(15) -0.0026(12) 0.0029(12) 0.0017(12)
C25 0.0250(16) 0.0241(15) 0.0327(17) 0.0053(13) 0.0031(13) 0.0008(13)
C26 0.072(3) 0.033(2) 0.041(2) -0.0002(16) 0.0075(19) -0.0219(18)
C27 0.070(3) 0.049(2) 0.0302(19) 0.0011(16) 0.0091(18) -0.0163(19)
C28 0.0184(14) 0.0286(15) 0.0329(17) 0.0058(13) 0.0062(13) 0.0023(13)
C29 0.0359(18) 0.046(2) 0.040(2) 0.0146(16) 0.0057(16) 0.0068(16)
C30 0.0323(18) 0.0302(17) 0.047(2) 0.0027(15) 0.0066(16) -0.0012(15)
C31 0.0253(15) 0.0236(15) 0.0229(15) 0.0071(12) 0.0021(13) -0.0034(12)
C32 0.0301(17) 0.0443(19) 0.0224(17) -0.0026(14) 0.0025(13) -0.0135(15)
C33 0.0381(19) 0.065(2) 0.0234(17) 0.0056(16) 0.0042(15) -0.0103(17)
C34 0.057(2) 0.062(2) 0.037(2) 0.0044(18) 0.0133(18) -0.023(2)
C35 0.0242(15) 0.0206(14) 0.0231(16) -0.0029(12) 0.0024(12) -0.0059(12)
C36 0.0270(16) 0.0320(16) 0.0244(16) -0.0025(13) 0.0021(13) 0.0028(13)
C37 0.0293(17) 0.056(2) 0.0321(18) -0.0046(16) 0.0067(14) -0.0003(17)
C38 0.0247(18) 0.084(3) 0.053(2) -0.011(2) 0.0017(17) 0.0096(19)
C39 0.0297(16) 0.0147(13) 0.0212(15) -0.0013(11) 0.0022(13) -0.0023(12)
C40 0.0286(16) 0.0186(14) 0.0230(16) 0.0015(11) 0.0048(13) 0.0015(12)
C41 0.0407(19) 0.0328(17) 0.0301(18) -0.0068(14) 0.0101(15) -0.0039(15)
C42 0.050(2) 0.0379(19) 0.0260(17) -0.0034(14) 0.0092(16) 0.0001(16)
C43 0.0255(15) 0.0162(14) 0.0269(16) -0.0008(12) 0.0032(13) 0.0022(12)
C44 0.0259(16) 0.0267(16) 0.0334(18) 0.0000(13) -0.0003(13) -0.0001(13)
C45 0.0310(17) 0.0352(17) 0.0380(19) 0.0009(15) 0.0051(15) 0.0096(15)
C46 0.0331(19) 0.067(3) 0.058(3) -0.002(2) 0.0016(18) 0.0130(18)

loop_
_atom_type_symbol
_atom_type_description
_atom_type_scat_dispersion_real
_atom_type_scat_dispersion_imag
_atom_type_scat_source
C C 0.0033 0.0016 'International Tables Vol C Tables 4.2.6.8 and 6.1.1.4'
Cl Cl 0.1484 0.1585 'International Tables Vol C Tables 4.2.6.8 and 6.1.1.4'
Fe Fe 0.3463 0.8444 'International Tables Vol C Tables 4.2.6.8 and 6.1.1.4'
N N 0.0061 0.0033 'International Tables Vol C Tables 4.2.6.8 and 6.1.1.4'
H H 0.0000 0.0000 'International Tables Vol C Tables 4.2.6.8 and 6.1.1.4'

loop_
_geom_angle_atom_site_label_1
_geom_angle_atom_site_label_2
_geom_angle_atom_site_label_3
_geom_angle
_geom_angle_site_symmetry_1
_geom_angle_site_symmetry_3
_geom_angle_publ_flag
N2 Fe1 N1 81.07(8) . . ?
N2 Fe1 Cl1 116.22(6) . . ?
N1 Fe1 Cl1 118.92(6) . . ?
N2 Fe1 Cl2 115.51(6) . . ?
N1 Fe1 Cl2 113.48(6) . . ?
Cl1 Fe1 Cl2 109.44(3) . . ?
C1 N1 C7 119.2(2) . . ?
C1 N1 Fe1 112.63(16) . . ?
C7 N1 Fe1 128.09(16) . . ?
N1 C1 C2 126.1(2) . . ?
N1 C1 C6 115.4(2) . . ?
C2 C1 C6 118.4(2) . . ?
C6 N2 C19 119.0(2) . . ?
C6 N2 Fe1 112.78(16) . . ?
C19 N2 Fe1 127.78(16) . . ?
C3 C2 C1 120.8(2) . . ?
C3 C2 H2 119.6 . . ?
C1 C2 H2 119.6 . . ?
C35 N3 C43 105.98(18) . . ?
C35 N3 C31 111.2(2) . . ?
C43 N3 C31 111.4(2) . . ?
C35 N3 C39 111.6(2) . . ?
C43 N3 C39 110.76(19) . . ?
C31 N3 C39 105.96(18) . . ?
C2 C3 C4 120.7(3) . . ?
C2 C3 H3 119.7 . . ?
C4 C3 H3 119.7 . . ?
C5 C4 C3 120.4(3) . . ?
C5 C4 H4 119.8 . . ?
C3 C4 H4 119.8 . . ?
C4 C5 C6 121.0(2) . . ?
C4 C5 H5 119.5 . . ?
C6 C5 H5 119.5 . . ?
N2 C6 C5 125.6(2) . . ?
N2 C6 C1 115.7(2) . . ?
C5 C6 C1 118.6(2) . . ?
C12 C7 C8 120.7(2) . . ?
C12 C7 N1 121.4(2) . . ?
C8 C7 N1 117.9(2) . . ?
C9 C8 C7 118.4(2) . . ?
C9 C8 C13 121.2(2) . . ?
C7 C8 C13 120.4(2) . . ?
C10 C9 C8 121.5(3) . . ?
C10 C9 H9 119.3 . . ?
C8 C9 H9 119.3 . . ?
C11 C10 C9 119.6(3) . . ?
C11 C10 H10 120.2 . . ?
C9 C10 H10 120.2 . . ?
C10 C11 C12 121.4(3) . . ?
C10 C11 H11 119.3 . . ?
C12 C11 H11 119.3 . . ?
C11 C12 C7 118.5(2) . . ?
C11 C12 C16 119.0(2) . . ?
C7 C12 C16 122.4(2) . . ?
C8 C13 C15 111.0(2) . . ?
C8 C13 C14 113.4(2) . . ?
C15 C13 C14 110.2(2) . . ?
C8 C13 H13 107.3 . . ?
C15 C13 H13 107.3 . . ?
C14 C13 H13 107.3 . . ?
C13 C14 H14A 109.5 . . ?
C13 C14 H14B 109.5 . . ?
H14A C14 H14B 109.5 . . ?
C13 C14 H14C 109.5 . . ?
H14A C14 H14C 109.5 . . ?
H14B C14 H14C 109.5 . . ?
C13 C15 H15A 109.5 . . ?
C13 C15 H15B 109.5 . . ?
H15A C15 H15B 109.5 . . ?
C13 C15 H15C 109.5 . . ?
H15A C15 H15C 109.5 . . ?
H15B C15 H15C 109.5 . . ?
C12 C16 C17 110.1(2) . . ?
C12 C16 C18 112.0(2) . . ?
C17 C16 C18 111.0(2) . . ?
C12 C16 H16 107.9 . . ?
C17 C16 H16 107.9 . . ?
C18 C16 H16 107.9 . . ?
C16 C17 H17A 109.5 . . ?
C16 C17 H17B 109.5 . . ?
H17A C17 H17B 109.5 . . ?
C16 C17 H17C 109.5 . . ?
H17A C17 H17C 109.5 . . ?
H17B C17 H17C 109.5 . . ?
C16 C18 H18A 109.5 . . ?
C16 C18 H18B 109.5 . . ?
H18A C18 H18B 109.5 . . ?
C16 C18 H18C 109.5 . . ?
H18A C18 H18C 109.5 . . ?
H18B C18 H18C 109.5 . . ?
C24 C19 C20 120.7(2) . . ?
C24 C19 N2 120.7(2) . . ?
C20 C19 N2 118.5(2) . . ?
C21 C20 C19 117.7(2) . . ?
C21 C20 C25 119.6(2) . . ?
C19 C20 C25 122.6(2) . . ?
C22 C21 C20 122.2(3) . . ?
C22 C21 H21 118.9 . . ?
C20 C21 H21 118.9 . . ?
C21 C22 C23 119.0(3) . . ?
C21 C22 H22 120.5 . . ?
C23 C22 H22 120.5 . . ?
C22 C23 C24 121.7(3) . . ?
C22 C23 H23 119.1 . . ?
C24 C23 H23 119.1 . . ?
C23 C24 C19 118.5(2) . . ?
C23 C24 C28 119.3(2) . . ?
C19 C24 C28 122.1(2) . . ?
C20 C25 C26 111.7(2) . . ?
C20 C25 C27 112.0(2) . . ?
C26 C25 C27 110.3(2) . . ?
C20 C25 H25 107.5 . . ?
C26 C25 H25 107.5 . . ?
C27 C25 H25 107.5 . . ?
C25 C26 H26A 109.5 . . ?
C25 C26 H26B 109.5 . . ?
H26A C26 H26B 109.5 . . ?
C25 C26 H26C 109.5 . . ?
H26A C26 H26C 109.5 . . ?
H26B C26 H26C 109.5 . . ?
C25 C27 H27A 109.5 . . ?
C25 C27 H27B 109.5 . . ?
H27A C27 H27B 109.5 . . ?
C25 C27 H27C 109.5 . . ?
H27A C27 H27C 109.5 . . ?
H27B C27 H27C 109.5 . . ?
C24 C28 C29 111.4(2) . . ?
C24 C28 C30 109.9(2) . . ?
C29 C28 C30 111.0(2) . . ?
C24 C28 H28 108.2 . . ?
C29 C28 H28 108.2 . . ?
C30 C28 H28 108.2 . . ?
C28 C29 H29A 109.5 . . ?
C28 C29 H29B 109.5 . . ?
H29A C29 H29B 109.5 . . ?
C28 C29 H29C 109.5 . . ?
H29A C29 H29C 109.5 . . ?
H29B C29 H29C 109.5 . . ?
C28 C30 H30A 109.5 . . ?
C28 C30 H30B 109.5 . . ?
H30A C30 H30B 109.5 . . ?
C28 C30 H30C 109.5 . . ?
H30A C30 H30C 109.5 . . ?
H30B C30 H30C 109.5 . . ?
C32 C31 N3 116.2(2) . . ?
C32 C31 H31A 108.2 . . ?
N3 C31 H31A 108.2 . . ?
C32 C31 H31B 108.2 . . ?
N3 C31 H31B 108.2 . . ?
H31A C31 H31B 107.4 . . ?
C31 C32 C33 110.7(2) . . ?
C31 C32 H32A 109.5 . . ?
C33 C32 H32A 109.5 . . ?
C31 C32 H32B 109.5 . . ?
C33 C32 H32B 109.5 . . ?
H32A C32 H32B 108.1 . . ?
C34 C33 C32 114.7(3) . . ?
C34 C33 H33A 108.6 . . ?
C32 C33 H33A 108.6 . . ?
C34 C33 H33B 108.6 . . ?
C32 C33 H33B 108.6 . . ?
H33A C33 H33B 107.6 . . ?
C33 C34 H34A 109.5 . . ?
C33 C34 H34B 109.5 . . ?
H34A C34 H34B 109.5 . . ?
C33 C34 H34C 109.5 . . ?
H34A C34 H34C 109.5 . . ?
H34B C34 H34C 109.5 . . ?
N3 C35 C36 116.4(2) . . ?
N3 C35 H35A 108.2 . . ?
C36 C35 H35A 108.2 . . ?
N3 C35 H35B 108.2 . . ?
C36 C35 H35B 108.2 . . ?
H35A C35 H35B 107.3 . . ?
C35 C36 C37 110.3(2) . . ?
C35 C36 H36A 109.6 . . ?
C37 C36 H36A 109.6 . . ?
C35 C36 H36B 109.6 . . ?
C37 C36 H36B 109.6 . . ?
H36A C36 H36B 108.1 . . ?
C36 C37 C38 112.6(3) . . ?
C36 C37 H37A 109.1 . . ?
C38 C37 H37A 109.1 . . ?
C36 C37 H37B 109.1 . . ?
C38 C37 H37B 109.1 . . ?
H37A C37 H37B 107.8 . . ?
C37 C38 H38A 109.5 . . ?
C37 C38 H38B 109.5 . . ?
H38A C38 H38B 109.5 . . ?
C37 C38 H38C 109.5 . . ?
H38A C38 H38C 109.5 . . ?
H38B C38 H38C 109.5 . . ?
C40 C39 N3 117.0(2) . . ?
C40 C39 H39A 108.1 . . ?
N3 C39 H39A 108.1 . . ?
C40 C39 H39B 108.1 . . ?
N3 C39 H39B 108.1 . . ?
H39A C39 H39B 107.3 . . ?
C39 C40 C41 109.7(2) . . ?
C39 C40 H40A 109.7 . . ?
C41 C40 H40A 109.7 . . ?
C39 C40 H40B 109.7 . . ?
C41 C40 H40B 109.7 . . ?
H40A C40 H40B 108.2 . . ?
C42 C41 C40 114.1(2) . . ?
C42 C41 H41A 108.7 . . ?
C40 C41 H41A 108.7 . . ?
C42 C41 H41B 108.7 . . ?
C40 C41 H41B 108.7 . . ?
H41A C41 H41B 107.6 . . ?
C41 C42 H42A 109.5 . . ?
C41 C42 H42B 109.5 . . ?
H42A C42 H42B 109.5 . . ?
C41 C42 H42C 109.5 . . ?
H42A C42 H42C 109.5 . . ?
H42B C42 H42C 109.5 . . ?
N3 C43 C44 117.1(2) . . ?
N3 C43 H43A 108.0 . . ?
C44 C43 H43A 108.0 . . ?
N3 C43 H43B 108.0 . . ?
C44 C43 H43B 108.0 . . ?
H43A C43 H43B 107.3 . . ?
C45 C44 C43 109.9(2) . . ?
C45 C44 H44A 109.7 . . ?
C43 C44 H44A 109.7 . . ?
C45 C44 H44B 109.7 . . ?
C43 C44 H44B 109.7 . . ?
H44A C44 H44B 108.2 . . ?
C44 C45 C46 112.4(3) . . ?
C44 C45 H45A 109.1 . . ?
C46 C45 H45A 109.1 . . ?
C44 C45 H45B 109.1 . . ?
C46 C45 H45B 109.1 . . ?
H45A C45 H45B 107.9 . . ?
C45 C46 H46A 109.5 . . ?
C45 C46 H46B 109.5 . . ?
H46A C46 H46B 109.5 . . ?
C45 C46 H46C 109.5 . . ?
H46A C46 H46C 109.5 . . ?
H46B C46 H46C 109.5 . . ?

loop_
_geom_bond_atom_site_label_1
_geom_bond_atom_site_label_2
_geom_bond_distance
_geom_bond_site_symmetry_2
_geom_bond_publ_flag
Fe1 N2 2.003(2) . ?
Fe1 N1 2.018(2) . ?
Fe1 Cl1 2.2541(8) . ?
Fe1 Cl2 2.2677(8) . ?
N1 C1 1.351(3) . ?
N1 C7 1.433(3) . ?
C1 C2 1.419(3) . ?
C1 C6 1.445(3) . ?
N2 C6 1.355(3) . ?
N2 C19 1.436(3) . ?
C2 C3 1.366(3) . ?
C2 H2 0.9500 . ?
N3 C35 1.516(3) . ?
N3 C43 1.517(3) . ?
N3 C31 1.519(3) . ?
N3 C39 1.522(3) . ?
C3 C4 1.408(4) . ?
C3 H3 0.9500 . ?
C4 C5 1.367(4) . ?
C4 H4 0.9500 . ?
C5 C6 1.413(3) . ?
C5 H5 0.9500 . ?
C7 C12 1.405(3) . ?
C7 C8 1.413(3) . ?
C8 C9 1.392(4) . ?
C8 C13 1.520(4) . ?
C9 C10 1.384(4) . ?
C9 H9 0.9500 . ?
C10 C11 1.383(4) . ?
C10 H10 0.9500 . ?
C11 C12 1.394(4) . ?
C11 H11 0.9500 . ?
C12 C16 1.523(4) . ?
C13 C15 1.528(4) . ?
C13 C14 1.537(4) . ?
C13 H13 1.0000 . ?
C14 H14A 0.9800 . ?
C14 H14B 0.9800 . ?
C14 H14C 0.9800 . ?
C15 H15A 0.9800 . ?
C15 H15B 0.9800 . ?
C15 H15C 0.9800 . ?
C16 C17 1.530(4) . ?
C16 C18 1.534(4) . ?
C16 H16 1.0000 . ?
C17 H17A 0.9800 . ?
C17 H17B 0.9800 . ?
C17 H17C 0.9800 . ?
C18 H18A 0.9800 . ?
C18 H18B 0.9800 . ?
C18 H18C 0.9800 . ?
C19 C24 1.401(4) . ?
C19 C20 1.414(4) . ?
C20 C21 1.394(4) . ?
C20 C25 1.516(4) . ?
C21 C22 1.376(4) . ?
C21 H21 0.9500 . ?
C22 C23 1.379(4) . ?
C22 H22 0.9500 . ?
C23 C24 1.393(4) . ?
C23 H23 0.9500 . ?
C24 C28 1.515(4) . ?
C25 C26 1.517(4) . ?
C25 C27 1.524(4) . ?
C25 H25 1.0000 . ?
C26 H26A 0.9800 . ?
C26 H26B 0.9800 . ?
C26 H26C 0.9800 . ?
C27 H27A 0.9800 . ?
C27 H27B 0.9800 . ?
C27 H27C 0.9800 . ?
C28 C29 1.529(4) . ?
C28 C30 1.531(4) . ?
C28 H28 1.0000 . ?
C29 H29A 0.9800 . ?
C29 H29B 0.9800 . ?
C29 H29C 0.9800 . ?
C30 H30A 0.9800 . ?
C30 H30B 0.9800 . ?
C30 H30C 0.9800 . ?
C31 C32 1.510(4) . ?
C31 H31A 0.9900 . ?
C31 H31B 0.9900 . ?
C32 C33 1.520(4) . ?
C32 H32A 0.9900 . ?
C32 H32B 0.9900 . ?
C33 C34 1.515(4) . ?
C33 H33A 0.9900 . ?
C33 H33B 0.9900 . ?
C34 H34A 0.9800 . ?
C34 H34B 0.9800 . ?
C34 H34C 0.9800 . ?
C35 C36 1.520(4) . ?
C35 H35A 0.9900 . ?
C35 H35B 0.9900 . ?
C36 C37 1.521(4) . ?
C36 H36A 0.9900 . ?
C36 H36B 0.9900 . ?
C37 C38 1.522(4) . ?
C37 H37A 0.9900 . ?
C37 H37B 0.9900 . ?
C38 H38A 0.9800 . ?
C38 H38B 0.9800 . ?
C38 H38C 0.9800 . ?
C39 C40 1.518(3) . ?
C39 H39A 0.9900 . ?
C39 H39B 0.9900 . ?
C40 C41 1.519(4) . ?
C40 H40A 0.9900 . ?
C40 H40B 0.9900 . ?
C41 C42 1.516(4) . ?
C41 H41A 0.9900 . ?
C41 H41B 0.9900 . ?
C42 H42A 0.9800 . ?
C42 H42B 0.9800 . ?
C42 H42C 0.9800 . ?
C43 C44 1.519(4) . ?
C43 H43A 0.9900 . ?
C43 H43B 0.9900 . ?
C44 C45 1.518(4) . ?
C44 H44A 0.9900 . ?
C44 H44B 0.9900 . ?
C45 C46 1.521(4) . ?
C45 H45A 0.9900 . ?
C45 H45B 0.9900 . ?
C46 H46A 0.9800 . ?
C46 H46B 0.9800 . ?
C46 H46C 0.9800 . ?

loop_
_geom_torsion_atom_site_label_1
_geom_torsion_atom_site_label_2
_geom_torsion_atom_site_label_3
_geom_torsion_atom_site_label_4
_geom_torsion
_geom_torsion_site_symmetry_1
_geom_torsion_site_symmetry_2
_geom_torsion_site_symmetry_3
_geom_torsion_site_symmetry_4
_geom_torsion_publ_flag
C7 N1 C1 C2 5.3(4) . . . . ?
Fe1 N1 C1 C2 -171.2(2) . . . . ?
C7 N1 C1 C6 -172.6(2) . . . . ?
Fe1 N1 C1 C6 10.9(3) . . . . ?
N1 C1 C2 C3 -179.1(2) . . . . ?
C6 C1 C2 C3 -1.2(4) . . . . ?
C1 C2 C3 C4 0.0(4) . . . . ?
C2 C3 C4 C5 1.2(4) . . . . ?
C3 C4 C5 C6 -1.0(4) . . . . ?
C19 N2 C6 C5 -17.2(4) . . . . ?
Fe1 N2 C6 C5 169.6(2) . . . . ?
C19 N2 C6 C1 161.9(2) . . . . ?
Fe1 N2 C6 C1 -11.3(3) . . . . ?
C4 C5 C6 N2 178.9(2) . . . . ?
C4 C5 C6 C1 -0.2(4) . . . . ?
N1 C1 C6 N2 0.3(3) . . . . ?
C2 C1 C6 N2 -177.9(2) . . . . ?
N1 C1 C6 C5 179.4(2) . . . . ?
C2 C1 C6 C5 1.3(3) . . . . ?
C1 N1 C7 C12 -76.3(3) . . . . ?
Fe1 N1 C7 C12 99.6(3) . . . . ?
C1 N1 C7 C8 105.8(3) . . . . ?
Fe1 N1 C7 C8 -78.2(3) . . . . ?
C12 C7 C8 C9 0.1(4) . . . . ?
N1 C7 C8 C9 177.9(2) . . . . ?
C12 C7 C8 C13 178.9(2) . . . . ?
N1 C7 C8 C13 -3.2(3) . . . . ?
C7 C8 C9 C10 -0.3(4) . . . . ?
C13 C8 C9 C10 -179.2(2) . . . . ?
C8 C9 C10 C11 -0.2(4) . . . . ?
C9 C10 C11 C12 0.8(4) . . . . ?
C10 C11 C12 C7 -1.0(4) . . . . ?
C10 C11 C12 C16 -178.9(2) . . . . ?
C8 C7 C12 C11 0.6(4) . . . . ?
N1 C7 C12 C11 -177.2(2) . . . . ?
C8 C7 C12 C16 178.4(2) . . . . ?
N1 C7 C12 C16 0.6(4) . . . . ?
C9 C8 C13 C15 95.3(3) . . . . ?
C7 C8 C13 C15 -83.5(3) . . . . ?
C9 C8 C13 C14 -29.4(4) . . . . ?
C7 C8 C13 C14 151.8(2) . . . . ?
C11 C12 C16 C17 69.3(3) . . . . ?
C7 C12 C16 C17 -108.4(3) . . . . ?
C11 C12 C16 C18 -54.7(3) . . . . ?
C7 C12 C16 C18 127.6(3) . . . . ?
C6 N2 C19 C24 105.5(3) . . . . ?
Fe1 N2 C19 C24 -82.4(3) . . . . ?
C6 N2 C19 C20 -77.4(3) . . . . ?
Fe1 N2 C19 C20 94.7(3) . . . . ?
C24 C19 C20 C21 1.3(4) . . . . ?
N2 C19 C20 C21 -175.7(2) . . . . ?
C24 C19 C20 C25 -178.9(2) . . . . ?
N2 C19 C20 C25 4.1(4) . . . . ?
C19 C20 C21 C22 -0.4(4) . . . . ?
C25 C20 C21 C22 179.8(3) . . . . ?
C20 C21 C22 C23 -0.8(4) . . . . ?
C21 C22 C23 C24 1.1(4) . . . . ?
C22 C23 C24 C19 -0.1(4) . . . . ?
C22 C23 C24 C28 -177.3(3) . . . . ?
C20 C19 C24 C23 -1.1(4) . . . . ?
N2 C19 C24 C23 175.9(2) . . . . ?
C20 C19 C24 C28 175.9(2) . . . . ?
N2 C19 C24 C28 -7.1(4) . . . . ?
C21 C20 C25 C26 57.6(3) . . . . ?
C19 C20 C25 C26 -122.2(3) . . . . ?
C21 C20 C25 C27 -66.7(3) . . . . ?
C19 C20 C25 C27 113.5(3) . . . . ?
C23 C24 C28 C29 -58.3(3) . . . . ?
C19 C24 C28 C29 124.7(3) . . . . ?
C23 C24 C28 C30 65.1(3) . . . . ?
C19 C24 C28 C30 -111.9(3) . . . . ?
C35 N3 C31 C32 -67.3(3) . . . . ?
C43 N3 C31 C32 50.7(3) . . . . ?
C39 N3 C31 C32 171.2(2) . . . . ?
N3 C31 C32 C33 175.9(2) . . . . ?
C31 C32 C33 C34 62.4(4) . . . . ?
C43 N3 C35 C36 -175.9(2) . . . . ?
C31 N3 C35 C36 -54.7(3) . . . . ?
C39 N3 C35 C36 63.4(3) . . . . ?
N3 C35 C36 C37 -167.6(2) . . . . ?
C35 C36 C37 C38 -171.4(3) . . . . ?
C35 N3 C39 C40 50.0(3) . . . . ?
C43 N3 C39 C40 -67.9(3) . . . . ?
C31 N3 C39 C40 171.2(2) . . . . ?
N3 C39 C40 C41 168.5(2) . . . . ?
C39 C40 C41 C42 176.3(3) . . . . ?
C35 N3 C43 C44 179.6(2) . . . . ?
C31 N3 C43 C44 58.5(3) . . . . ?
C39 N3 C43 C44 -59.1(3) . . . . ?
N3 C43 C44 C45 -171.8(2) . . . . ?
C43 C44 C45 C46 -178.8(3) . . . . ?
